data_1505384
loop_
_publ_author_name
'Abramite, Joseph A.'
'Sammakia, Tarek'

_publ_section_title
;
 Application of the intramolecular Yamamoto vinylogous aldol reaction to
 the synthesis of macrolides.
;
_journal_issue 11
_journal_name_full 'Organic letters'
_journal_page_first 2103
_journal_page_last 2106
_journal_paper_doi 10.1021/ol0704901
_journal_volume 9
_journal_year 2007
_chemical_formula_moiety 'C21 H18 N2 O8'
_chemical_formula_sum 'C21 H18 N2 O8'
_chemical_formula_weight 426.37
_chemical_name_systematic
; 
 ? 
;
_space_group_IT_number 2
_symmetry_cell_setting i
_symmetry_space_group_name_Hall '-P 1'
_symmetry_space_group_name_H-M 'P -1'
_atom_sites_solution_hydrogens geom
_atom_sites_solution_primary direct
_atom_sites_solution_secondary difmap
_audit_creation_method SHELXL-97
_cell_angle_alpha 103.3440(10)
_cell_angle_beta 111.1300(10)
_cell_angle_gamma 99.1780(10)
_cell_formula_units_Z 2
_cell_length_a 8.4598(5)
_cell_length_b 11.1436(7)
_cell_length_c 11.9093(7)
_cell_measurement_reflns_used 4936
_cell_measurement_temperature 148(2)
_cell_measurement_theta_max 38.5165
_cell_measurement_theta_min 2.574
_cell_volume 981.85(10)
_computing_cell_refinement 'Bruker XSCANS'
_computing_data_collection 'Bruker XSCANS'
_computing_data_reduction 'Bruker SHELLXTL'
_computing_molecular_graphics 'Bruker XSCANS'
_computing_publication_material 'Bruker XSCANS'
_computing_structure_refinement 'SHELXL-97 (Sheldrick, 1997)'
_computing_structure_solution 'SHELXS-97 (Sheldrick, 1990)'
_diffrn_ambient_temperature 148(2)
_diffrn_detector_area_resol_mean 8.33
_diffrn_measured_fraction_theta_full 0.971
_diffrn_measured_fraction_theta_max 0.971
_diffrn_measurement_device_type 'Bruker P4'
_diffrn_measurement_method '\w scans'
_diffrn_radiation_monochromator graphite
_diffrn_radiation_source 'fine-focus sealed tube'
_diffrn_radiation_type MoK\a
_diffrn_radiation_wavelength 0.71073
_diffrn_reflns_av_R_equivalents 0.0418
_diffrn_reflns_av_sigmaI/netI 0.0935
_diffrn_reflns_limit_h_max 10
_diffrn_reflns_limit_h_min -10
_diffrn_reflns_limit_k_max 13
_diffrn_reflns_limit_k_min -13
_diffrn_reflns_limit_l_max 12
_diffrn_reflns_limit_l_min -14
_diffrn_reflns_number 6396
_diffrn_reflns_theta_full 26.37
_diffrn_reflns_theta_max 26.37
_diffrn_reflns_theta_min 1.93
_exptl_absorpt_coefficient_mu 0.112
_exptl_absorpt_correction_T_max 0.971
_exptl_absorpt_correction_T_min 0.954
_exptl_absorpt_correction_type empirical
_exptl_absorpt_process_details SADABS
_exptl_crystal_colour colorless
_exptl_crystal_density_diffrn 1.442
_exptl_crystal_density_method 'not measured'
_exptl_crystal_description plate
_exptl_crystal_F_000 444
_exptl_crystal_size_max 0.56
_exptl_crystal_size_mid 0.38
_exptl_crystal_size_min 0.27
_refine_diff_density_max 0.430
_refine_diff_density_min -0.241
_refine_diff_density_rms 0.064
_refine_ls_extinction_method none
_refine_ls_goodness_of_fit_ref 1.034
_refine_ls_hydrogen_treatment mixed
_refine_ls_matrix_type full
_refine_ls_number_parameters 288
_refine_ls_number_reflns 3898
_refine_ls_number_restraints 0
_refine_ls_restrained_S_all 1.034
_refine_ls_R_factor_all 0.0649
_refine_ls_R_factor_gt 0.0576
_refine_ls_shift/su_max 0.000
_refine_ls_shift/su_mean 0.000
_refine_ls_structure_factor_coef Fsqd
_refine_ls_weighting_details 'calc w=1/[\s^2^(Fo^2^)+(0.0671P)^2^+0.2670P] where P=(Fo^2^+2Fc^2^)/3'
_refine_ls_weighting_scheme calc
_refine_ls_wR_factor_gt 0.1521
_refine_ls_wR_factor_ref 0.1613
_reflns_number_gt 3352
_reflns_number_total 3898
_reflns_threshold_expression >2sigma(I)
_cod_data_source_file ol0704901si20070226_075120.cif
_cod_data_source_block afs55
_cod_original_sg_symbol_H-M P-1
_cod_database_code 1505384

loop_
_symmetry_equiv_pos_as_xyz
'x, y, z'
'-x, -y, -z'

loop_
_atom_site_label
_atom_site_type_symbol
_atom_site_fract_x
_atom_site_fract_y
_atom_site_fract_z
_atom_site_U_iso_or_equiv
_atom_site_adp_type
_atom_site_occupancy
_atom_site_symmetry_multiplicity
_atom_site_calc_flag
_atom_site_refinement_flags
O3 O 0.31921(14) 0.27474(12) 0.35340(10) 0.0283(3) Uani 1 1 d .
O2 O 0.42502(15) 0.41711(11) 0.74841(11) 0.0288(3) Uani 1 1 d .
O4 O 0.61054(15) 0.37147(12) 0.44241(11) 0.0318(3) Uani 1 1 d .
C16 C 0.4698(2) 0.25422(15) 0.22197(15) 0.0256(4) Uani 1 1 d .
C15 C 0.4765(2) 0.30804(15) 0.35204(15) 0.0245(3) Uani 1 1 d .
C14 C 0.3103(2) 0.30424(16) 0.47906(15) 0.0259(4) Uani 1 1 d .
H14A H 0.4082 0.3803 0.5416 0.031 Uiso 1 1 calc R
N2 N 0.79005(19) 0.26349(16) 0.07373(14) 0.0341(4) Uani 1 1 d .
C17 C 0.3166(2) 0.17307(16) 0.12052(15) 0.0272(4) Uani 1 1 d .
H17A H 0.2093 0.1532 0.1297 0.033 Uiso 1 1 calc R
C1 C 0.3259(2) 0.18648(16) 0.52104(15) 0.0263(4) Uani 1 1 d .
C19 C 0.4784(2) 0.14813(16) -0.01245(15) 0.0280(4) Uani 1 1 d .
H19A H 0.4820 0.1103 -0.0913 0.034 Uiso 1 1 calc R
C18 C 0.3259(2) 0.12248(16) 0.00624(15) 0.0282(4) Uani 1 1 d .
C21 C 0.6247(2) 0.28618(16) 0.20645(15) 0.0269(4) Uani 1 1 d .
H21A H 0.7280 0.3440 0.2743 0.032 Uiso 1 1 calc R
N1 N 0.16629(19) 0.03614(15) -0.10199(13) 0.0325(4) Uani 1 1 d .
O5 O 0.18693(19) -0.03946(13) -0.18566(12) 0.0418(4) Uani 1 1 d .
C20 C 0.6246(2) 0.23140(17) 0.08936(16) 0.0276(4) Uani 1 1 d .
C12 C 0.0597(2) 0.36494(16) 0.54578(16) 0.0284(4) Uani 1 1 d .
H12A H -0.0527 0.3804 0.5125 0.034 Uiso 1 1 calc R
C13 C 0.1335(2) 0.33585(17) 0.44848(16) 0.0275(4) Uani 1 1 d .
O1 O 0.27921(19) 0.28992(16) 0.82210(14) 0.0481(4) Uani 1 1 d .
O6 O 0.02400(18) 0.04342(16) -0.10211(14) 0.0488(4) Uani 1 1 d .
O7 O 0.79743(19) 0.19820(17) -0.02155(13) 0.0476(4) Uani 1 1 d .
C6 C 0.4747(2) 0.18426(18) 0.62309(16) 0.0299(4) Uani 1 1 d .
C8 C 0.5892(2) 0.38462(18) 0.81087(16) 0.0314(4) Uani 1 1 d .
H8A H 0.5736 0.3344 0.8675 0.038 Uiso 1 1 calc R
C2 C 0.1890(2) 0.07457(17) 0.45131(17) 0.0327(4) Uani 1 1 d .
H2A H 0.0895 0.0757 0.3816 0.039 Uiso 1 1 calc R
C11 C 0.1153(2) 0.37407(17) 0.66784(17) 0.0306(4) Uani 1 1 d .
H11A H 0.0385 0.3969 0.7059 0.037 Uiso 1 1 calc R
C7 C 0.6260(2) 0.30195(19) 0.70641(16) 0.0335(4) Uani 1 1 d .
H7A H 0.6479 0.3535 0.6534 0.040 Uiso 1 1 calc R
H7B H 0.7336 0.2751 0.7455 0.040 Uiso 1 1 calc R
C10 C 0.2790(2) 0.35395(17) 0.75331(16) 0.0297(4) Uani 1 1 d .
O8 O 0.90975(19) 0.35185(17) 0.15579(14) 0.0533(4) Uani 1 1 d .
C5 C 0.4785(3) 0.0694(2) 0.65130(18) 0.0376(4) Uani 1 1 d .
H5A H 0.5783 0.0665 0.7197 0.045 Uiso 1 1 calc R
C4 C 0.3410(3) -0.03979(19) 0.5823(2) 0.0414(5) Uani 1 1 d .
H4A H 0.3463 -0.1164 0.6040 0.050 Uiso 1 1 calc R
C3 C 0.1952(3) -0.03748(19) 0.4814(2) 0.0399(5) Uani 1 1 d .
H3A H 0.1004 -0.1124 0.4334 0.048 Uiso 1 1 calc R
C9 C 0.7317(3) 0.5084(2) 0.8897(2) 0.0453(5) Uani 1 1 d .
H9A H 0.7002 0.5567 0.9547 0.068 Uiso 1 1 calc R
H9B H 0.7434 0.5595 0.8349 0.068 Uiso 1 1 calc R
H9C H 0.8436 0.4891 0.9307 0.068 Uiso 1 1 calc R
H13B H 0.140(3) 0.405(2) 0.4197(19) 0.030(5) Uiso 1 1 d .
H13A H 0.043(3) 0.263(2) 0.375(2) 0.038(6) Uiso 1 1 d .

loop_
_atom_site_aniso_label
_atom_site_aniso_U_11
_atom_site_aniso_U_22
_atom_site_aniso_U_33
_atom_site_aniso_U_23
_atom_site_aniso_U_13
_atom_site_aniso_U_12
O3 0.0240(6) 0.0375(7) 0.0193(6) 0.0058(5) 0.0078(5) 0.0043(5)
O2 0.0262(6) 0.0328(6) 0.0250(6) 0.0092(5) 0.0079(5) 0.0078(5)
O4 0.0273(6) 0.0378(7) 0.0225(6) 0.0035(5) 0.0085(5) 0.0014(5)
C16 0.0278(8) 0.0264(8) 0.0233(8) 0.0095(6) 0.0098(7) 0.0079(6)
C15 0.0245(7) 0.0241(8) 0.0230(8) 0.0071(6) 0.0083(6) 0.0054(6)
C14 0.0246(8) 0.0326(9) 0.0174(7) 0.0050(6) 0.0078(6) 0.0057(6)
N2 0.0296(8) 0.0491(9) 0.0254(8) 0.0135(7) 0.0119(6) 0.0109(7)
C17 0.0268(8) 0.0291(8) 0.0245(8) 0.0087(6) 0.0097(7) 0.0061(6)
C1 0.0276(8) 0.0322(8) 0.0220(8) 0.0070(6) 0.0130(6) 0.0114(6)
C19 0.0321(8) 0.0321(9) 0.0213(8) 0.0097(7) 0.0102(7) 0.0127(7)
C18 0.0283(8) 0.0285(8) 0.0233(8) 0.0077(7) 0.0065(7) 0.0060(7)
C21 0.0246(8) 0.0300(8) 0.0227(8) 0.0085(6) 0.0064(6) 0.0061(6)
N1 0.0324(8) 0.0355(8) 0.0206(7) 0.0050(6) 0.0054(6) 0.0040(6)
O5 0.0457(8) 0.0409(8) 0.0243(7) -0.0010(6) 0.0062(6) 0.0100(6)
C20 0.0271(8) 0.0342(9) 0.0260(8) 0.0132(7) 0.0125(7) 0.0113(7)
C12 0.0224(8) 0.0282(8) 0.0331(9) 0.0082(7) 0.0103(7) 0.0074(6)
C13 0.0254(8) 0.0311(9) 0.0233(8) 0.0084(7) 0.0067(6) 0.0084(6)
O1 0.0440(8) 0.0697(10) 0.0476(9) 0.0364(8) 0.0250(7) 0.0199(7)
O6 0.0277(7) 0.0672(10) 0.0341(8) 0.0008(7) 0.0081(6) 0.0005(6)
O7 0.0397(8) 0.0739(10) 0.0328(7) 0.0107(7) 0.0212(6) 0.0187(7)
C6 0.0310(9) 0.0408(9) 0.0230(8) 0.0105(7) 0.0139(7) 0.0160(7)
C8 0.0266(8) 0.0408(10) 0.0237(8) 0.0118(7) 0.0050(7) 0.0110(7)
C2 0.0314(9) 0.0344(9) 0.0303(9) 0.0064(7) 0.0129(7) 0.0085(7)
C11 0.0283(8) 0.0321(9) 0.0331(9) 0.0077(7) 0.0159(7) 0.0082(7)
C7 0.0256(8) 0.0509(11) 0.0249(9) 0.0147(8) 0.0083(7) 0.0138(8)
C10 0.0316(9) 0.0338(9) 0.0242(8) 0.0071(7) 0.0132(7) 0.0088(7)
O8 0.0342(8) 0.0709(11) 0.0415(8) 0.0033(7) 0.0179(7) -0.0059(7)
C5 0.0465(11) 0.0486(11) 0.0305(9) 0.0173(8) 0.0211(8) 0.0274(9)
C4 0.0607(13) 0.0364(10) 0.0440(11) 0.0194(8) 0.0314(10) 0.0245(9)
C3 0.0466(11) 0.0321(9) 0.0448(11) 0.0093(8) 0.0249(9) 0.0099(8)
C9 0.0323(10) 0.0476(12) 0.0379(11) 0.0086(9) -0.0008(8) 0.0059(9)

loop_
_atom_type_symbol
_atom_type_description
_atom_type_scat_dispersion_real
_atom_type_scat_dispersion_imag
_atom_type_scat_source
C C 0.0033 0.0016 'International Tables Vol C Tables 4.2.6.8 and 6.1.1.4'
H H 0.0000 0.0000 'International Tables Vol C Tables 4.2.6.8 and 6.1.1.4'
N N 0.0061 0.0033 'International Tables Vol C Tables 4.2.6.8 and 6.1.1.4'
O O 0.0106 0.0060 'International Tables Vol C Tables 4.2.6.8 and 6.1.1.4'

loop_
_geom_angle_atom_site_label_1
_geom_angle_atom_site_label_2
_geom_angle_atom_site_label_3
_geom_angle
C15 O3 C14 117.47(12)
C10 O2 C8 117.22(13)
C21 C16 C17 120.63(15)
C21 C16 C15 117.23(14)
C17 C16 C15 122.12(14)
O4 C15 O3 125.74(15)
O4 C15 C16 122.81(14)
O3 C15 C16 111.44(13)
O3 C14 C1 106.51(13)
O3 C14 C13 101.93(12)
C1 C14 C13 116.34(13)
O8 N2 O7 124.33(16)
O8 N2 C20 118.17(15)
O7 N2 C20 117.50(15)
C18 C17 C16 117.91(15)
C2 C1 C6 119.22(16)
C2 C1 C14 117.93(15)
C6 C1 C14 122.79(15)
C20 C19 C18 116.42(15)
C17 C18 C19 123.48(15)
C17 C18 N1 118.93(15)
C19 C18 N1 117.59(15)
C20 C21 C16 118.29(15)
O6 N1 O5 124.71(15)
O6 N1 C18 118.11(14)
O5 N1 C18 117.18(15)
C19 C20 C21 123.22(15)
C19 C20 N2 118.54(14)
C21 C20 N2 118.24(15)
C11 C12 C13 134.74(16)
C12 C13 C14 122.04(14)
C5 C6 C1 118.24(17)
C5 C6 C7 118.95(16)
C1 C6 C7 122.76(16)
O2 C8 C9 107.97(15)
O2 C8 C7 107.02(13)
C9 C8 C7 113.56(16)
C3 C2 C1 121.51(17)
C12 C11 C10 129.62(16)
C6 C7 C8 112.12(14)
O1 C10 O2 124.31(17)
O1 C10 C11 122.35(16)
O2 C10 C11 113.31(14)
C4 C5 C6 121.71(18)
C5 C4 C3 119.89(18)
C2 C3 C4 119.41(18)

loop_
_geom_bond_atom_site_label_1
_geom_bond_atom_site_label_2
_geom_bond_distance
O3 C15 1.3299(19)
O3 C14 1.4886(19)
O2 C10 1.348(2)
O2 C8 1.468(2)
O4 C15 1.207(2)
C16 C21 1.391(2)
C16 C17 1.396(2)
C16 C15 1.503(2)
C14 C1 1.517(2)
C14 C13 1.526(2)
N2 O8 1.214(2)
N2 O7 1.227(2)
N2 C20 1.476(2)
C17 C18 1.383(2)
C1 C2 1.398(2)
C1 C6 1.408(2)
C19 C20 1.377(2)
C19 C18 1.384(2)
C18 N1 1.473(2)
C21 C20 1.387(2)
N1 O6 1.219(2)
N1 O5 1.232(2)
C12 C11 1.330(3)
C12 C13 1.500(2)
O1 C10 1.204(2)
C6 C5 1.398(3)
C6 C7 1.514(3)
C8 C9 1.514(3)
C8 C7 1.528(3)
C2 C3 1.380(3)
C11 C10 1.481(2)
C5 C4 1.381(3)
C4 C3 1.387(3)
